data_1100984
loop_
_publ_author_name
'Swarnalatha Kokatam'
'Thomas Weyherm\"uller'
'Eberhard Bothe'
'Phalguni Chaudhuri'
'Karl Wieghardt'

_publ_section_title
;

Structural Characterization of Four Members of the Electron-Transfer Series

[PdII(L)2)2]n (L = o-Iminophenolate Derivative; n= 2-, 1-, 0, 1+, 2+).

Ligand Mixed Valency in the Monocation and Monoanion with S=1/2 Ground States

;
_journal_name_full 'Inorganic Chemistry'
_journal_page_first 3709
_journal_page_last 3717
_journal_paper_doi 10.1021/ic048292i
_journal_volume 44
_journal_year 2005
_chemical_formula_sum 'C44 H52 Cl6 F6 N2 Ni O10'
_chemical_formula_weight 1154.29
_chemical_name_systematic
; 

 ? 

;
_space_group_IT_number 14
_symmetry_cell_setting monoclinic
_symmetry_space_group_name_Hall '-P 2yn'
_symmetry_space_group_name_H-M 'P 1 21/n 1'
_atom_sites_solution_hydrogens geom
_atom_sites_solution_primary direct
_atom_sites_solution_secondary difmap
_audit_creation_method SHELXL-97
_cell_angle_alpha 90.00
_cell_angle_beta 98.210(5)
_cell_angle_gamma 90.00
_cell_formula_units_Z 2
_cell_length_a 12.8217(3)
_cell_length_b 15.1119(3)
_cell_length_c 13.2926(3)
_cell_measurement_temperature 100(2)
_cell_volume 2549.18(10)
_computing_cell_refinement 'Nonius Collect Software'
_computing_data_collection 'Nonius Collect Software'
_computing_data_reduction 'Nonius Collect Software'
_computing_structure_refinement 'SHELXL-97 (Sheldrick, 1997)'
_computing_structure_solution 'SHELXS-97 (Sheldrick, 1990)'
_diffrn_ambient_temperature 100(2)
_diffrn_measured_fraction_theta_full 0.966
_diffrn_measured_fraction_theta_max 0.966
_diffrn_measurement_device_type 'Nonius Kappa-CCD'
_diffrn_measurement_method '708 images at 1.0 deg. in \w, 80 sec./frame'
_diffrn_radiation_monochromator graphite
_diffrn_radiation_source 'rotating anode'
_diffrn_radiation_type MoK\a
_diffrn_radiation_wavelength 0.71073
_diffrn_reflns_av_R_equivalents 0.0474
_diffrn_reflns_av_sigmaI/netI 0.0378
_diffrn_reflns_limit_h_max 18
_diffrn_reflns_limit_h_min -17
_diffrn_reflns_limit_k_max 21
_diffrn_reflns_limit_k_min -21
_diffrn_reflns_limit_l_max 19
_diffrn_reflns_limit_l_min -19
_diffrn_reflns_number 48195
_diffrn_reflns_theta_full 30.97
_diffrn_reflns_theta_max 30.97
_diffrn_reflns_theta_min 3.10
_exptl_absorpt_coefficient_mu 0.773
_exptl_absorpt_correction_T_max 0.9677
_exptl_absorpt_correction_T_min 0.9396
_exptl_absorpt_correction_type 'Gaussian, face-indexed'
_exptl_crystal_colour red
_exptl_crystal_density_diffrn 1.504
_exptl_crystal_density_method 'not measured'
_exptl_crystal_description 'transparent parallelepiped'
_exptl_crystal_F_000 1188
_exptl_crystal_size_max 0.08
_exptl_crystal_size_mid 0.06
_exptl_crystal_size_min 0.04
_refine_diff_density_max 0.813
_refine_diff_density_min -1.021
_refine_diff_density_rms 0.070
_refine_ls_extinction_method none
_refine_ls_goodness_of_fit_ref 1.029
_refine_ls_hydrogen_treatment mixed
_refine_ls_matrix_type full
_refine_ls_number_parameters 335
_refine_ls_number_reflns 8089
_refine_ls_number_restraints 0
_refine_ls_restrained_S_all 1.029
_refine_ls_R_factor_all 0.0592
_refine_ls_R_factor_gt 0.0423
_refine_ls_shift/su_max 0.001
_refine_ls_shift/su_mean 0.000
_refine_ls_structure_factor_coef Fsqd
_refine_ls_weighting_details 'w=1/[\s^2^(Fo^2^)+(0.0413P)^2^+2.3877P] where P=(Fo^2^+2Fc^2^)/3'
_refine_ls_weighting_scheme calc
_refine_ls_wR_factor_gt 0.0984
_refine_ls_wR_factor_ref 0.1071
_reflns_number_gt 6451
_reflns_number_total 8089
_reflns_threshold_expression >2sigma(I)
_cod_data_source_file ic048292isi20041206_054204_5.cif
_cod_data_source_block 6
_cod_depositor_comments
;
The following automatic conversions were performed:
'_symmetry_cell_setting' value 'Monoclinic' changed to 'monoclinic'
according to '/home/saulius/struct/CIF-dictionaries/cif_core.dic'
dictionary named 'cif_core.dic' version 2.4.1 from 2010-06-29.

Automatic conversion script
Id: cif_fix_enum 1527 2010-12-29 10:47:43Z saulius 

The following automatic conversions were performed:

'_refine_ls_weighting_scheme' value 'calc
w=1/[\s^2^(Fo^2^)+(0.0413P)^2^+2.3877P] where P=(Fo^2^+2Fc^2^)/3' was
changed to 'calc'. New tag '_refine_ls_weighting_details' was
created. The value of the new tag was set to
'w=1/[\s^2^(Fo^2^)+(0.0413P)^2^+2.3877P] where P=(Fo^2^+2Fc^2^)/3'.

Automatic conversion script
Id: cif_fix_values 3143 2015-03-26 13:38:13Z robertas 
;
_cod_database_code 1100984

loop_
_symmetry_equiv_pos_as_xyz
'x, y, z'
'-x+1/2, y+1/2, -z+1/2'
'-x, -y, -z'
'x-1/2, -y-1/2, z-1/2'

loop_
_atom_site_label
_atom_site_type_symbol
_atom_site_fract_x
_atom_site_fract_y
_atom_site_fract_z
_atom_site_U_iso_or_equiv
_atom_site_adp_type
_atom_site_occupancy
_atom_site_calc_flag
_atom_site_refinement_flags
_atom_site_disorder_assembly
_atom_site_disorder_group
Ni1 Ni 0.5000 0.0000 0.5000 0.01281(7) Uani 1 d S . .
O1 O 0.54193(9) 0.02737(8) 0.36173(9) 0.0164(2) Uani 1 d . . .
C1 C 0.63445(12) 0.05179(10) 0.36349(12) 0.0129(3) Uani 1 d . . .
C2 C 0.67955(12) 0.07642(10) 0.27261(12) 0.0145(3) Uani 1 d . . .
C3 C 0.78070(13) 0.10549(11) 0.28815(12) 0.0167(3) Uani 1 d . . .
H3 H 0.8102 0.1242 0.2300 0.020 Uiso 1 calc R . .
C4 C 0.84892(12) 0.11068(10) 0.38704(12) 0.0143(3) Uani 1 d . . .
C5 C 0.80954(12) 0.08869(11) 0.47277(12) 0.0150(3) Uani 1 d . . .
H5 H 0.8531 0.0910 0.5368 0.018 Uiso 1 calc R . .
C6 C 0.70123(12) 0.06177(10) 0.46630(12) 0.0131(3) Uani 1 d . . .
N7 N 0.64953(10) 0.04760(9) 0.54168(10) 0.0142(2) Uani 1 d . . .
C8 C 0.69450(12) 0.06623(11) 0.64401(12) 0.0156(3) Uani 1 d . . .
C9 C 0.70889(13) -0.00531(12) 0.71139(13) 0.0200(3) Uani 1 d . . .
H9 H 0.6901 -0.0633 0.6877 0.024 Uiso 1 calc R . .
C10 C 0.75046(15) 0.00779(14) 0.81266(14) 0.0257(4) Uani 1 d . . .
H10 H 0.7615 -0.0413 0.8576 0.031 Uiso 1 calc R . .
C11 C 0.77585(15) 0.09244(15) 0.84818(14) 0.0280(4) Uani 1 d . . .
H11 H 0.8050 0.1014 0.9172 0.034 Uiso 1 calc R . .
C12 C 0.75868(15) 0.16366(14) 0.78309(15) 0.0265(4) Uani 1 d . . .
H12 H 0.7744 0.2217 0.8084 0.032 Uiso 1 calc R . .
C13 C 0.71835(13) 0.15195(12) 0.68011(13) 0.0196(3) Uani 1 d . . .
C14 C 0.61215(13) 0.06890(12) 0.16832(12) 0.0176(3) Uani 1 d . . .
C15 C 0.51386(14) 0.12831(12) 0.16323(14) 0.0220(3) Uani 1 d . . .
H15A H 0.4720 0.1234 0.0958 0.033 Uiso 1 calc R . .
H15B H 0.5358 0.1899 0.1757 0.033 Uiso 1 calc R . .
H15C H 0.4713 0.1094 0.2150 0.033 Uiso 1 calc R . .
C16 C 0.57895(15) -0.02825(12) 0.14949(14) 0.0238(4) Uani 1 d . . .
H16A H 0.5375 -0.0339 0.0819 0.036 Uiso 1 calc R . .
H16B H 0.5363 -0.0472 0.2012 0.036 Uiso 1 calc R . .
H16C H 0.6419 -0.0655 0.1533 0.036 Uiso 1 calc R . .
C17 C 0.67440(15) 0.09842(17) 0.08422(14) 0.0313(5) Uani 1 d . . .
H17A H 0.6303 0.0922 0.0181 0.047 Uiso 1 calc R . .
H17B H 0.7375 0.0615 0.0858 0.047 Uiso 1 calc R . .
H17C H 0.6953 0.1605 0.0950 0.047 Uiso 1 calc R . .
C18 C 0.96161(12) 0.14274(11) 0.38741(13) 0.0171(3) Uani 1 d . . .
C19 C 1.01733(14) 0.08413(14) 0.31634(15) 0.0248(4) Uani 1 d . . .
H19A H 1.0911 0.1025 0.3201 0.037 Uiso 1 calc R . .
H19B H 0.9820 0.0905 0.2463 0.037 Uiso 1 calc R . .
H19C H 1.0143 0.0221 0.3374 0.037 Uiso 1 calc R . .
C20 C 1.02496(13) 0.14021(13) 0.49396(14) 0.0225(3) Uani 1 d . . .
H20A H 1.0966 0.1616 0.4911 0.034 Uiso 1 calc R . .
H20B H 1.0279 0.0793 0.5195 0.034 Uiso 1 calc R . .
H20C H 0.9910 0.1781 0.5395 0.034 Uiso 1 calc R . .
C21 C 0.95721(15) 0.23893(13) 0.34910(17) 0.0294(4) Uani 1 d . . .
H21A H 1.0290 0.2611 0.3491 0.044 Uiso 1 calc R . .
H21B H 0.9209 0.2757 0.3939 0.044 Uiso 1 calc R . .
H21C H 0.9189 0.2412 0.2799 0.044 Uiso 1 calc R . .
C22 C 0.70310(15) 0.23570(12) 0.61832(16) 0.0259(4) Uani 1 d . . .
F23 F 0.65100(10) 0.22755(8) 0.52527(10) 0.0328(3) Uani 1 d . . .
F24 F 0.79726(11) 0.27096(10) 0.60553(13) 0.0477(4) Uani 1 d . . .
F25 F 0.65422(15) 0.29704(9) 0.66553(12) 0.0546(4) Uani 1 d . . .
C40 C 0.05030(19) 0.14835(17) 0.83751(19) 0.0395(5) Uani 1 d . . .
H40A H 0.0437 0.2064 0.8705 0.047 Uiso 1 calc R . .
H40B H -0.0163 0.1368 0.7919 0.047 Uiso 1 calc R . .
Cl41 Cl 0.06917(6) 0.06566(5) 0.93112(5) 0.05146(17) Uani 1 d . . .
Cl42 Cl 0.15510(5) 0.15279(5) 0.76477(6) 0.04982(17) Uani 1 d . . .
Cl30 Cl 0.36089(7) 0.17816(4) 0.53311(5) 0.01920(13) Uani 0.847(2) d P A 1
O31 O 0.45730(14) 0.13295(12) 0.51132(18) 0.0297(5) Uani 0.847(2) d P A 1
O32 O 0.38836(16) 0.26845(12) 0.5561(2) 0.0406(5) Uani 0.847(2) d P A 1
O33 O 0.32136(16) 0.13469(13) 0.61552(15) 0.0327(4) Uani 0.847(2) d P A 1
O34 O 0.28443(13) 0.17287(12) 0.44356(13) 0.0319(4) Uani 0.847(2) d P A 1
Cl35 Cl 0.3915(3) 0.1746(3) 0.5475(4) 0.01920(13) Uani 0.153(2) d P A 2
O36 O 0.4333(9) 0.1217(8) 0.4703(11) 0.0297(5) Uani 0.153(2) d P A 2
O37 O 0.3674(10) 0.2574(8) 0.5075(12) 0.0406(5) Uani 0.153(2) d P A 2
O38 O 0.2964(9) 0.1310(8) 0.5672(9) 0.0327(4) Uani 0.153(2) d P A 2
O39 O 0.4653(7) 0.1764(7) 0.6388(7) 0.0319(4) Uani 0.153(2) d P A 2

loop_
_atom_site_aniso_label
_atom_site_aniso_U_11
_atom_site_aniso_U_22
_atom_site_aniso_U_33
_atom_site_aniso_U_23
_atom_site_aniso_U_13
_atom_site_aniso_U_12
Ni1 0.00901(12) 0.01661(13) 0.01298(13) 0.00205(10) 0.00220(9) -0.00126(10)
O1 0.0117(5) 0.0222(6) 0.0152(5) 0.0017(4) 0.0017(4) -0.0032(4)
C1 0.0126(6) 0.0136(6) 0.0125(6) 0.0007(5) 0.0014(5) 0.0010(5)
C2 0.0141(7) 0.0161(7) 0.0134(7) 0.0008(5) 0.0024(5) -0.0006(5)
C3 0.0142(7) 0.0206(7) 0.0156(7) 0.0022(6) 0.0030(6) -0.0018(6)
C4 0.0113(6) 0.0147(7) 0.0170(7) 0.0003(5) 0.0024(5) -0.0004(5)
C5 0.0106(6) 0.0190(7) 0.0152(7) -0.0004(6) 0.0010(5) -0.0019(5)
C6 0.0102(6) 0.0156(7) 0.0134(7) 0.0007(5) 0.0016(5) 0.0000(5)
N7 0.0114(6) 0.0187(6) 0.0121(6) 0.0003(5) 0.0010(5) -0.0007(5)
C8 0.0113(6) 0.0220(8) 0.0137(7) -0.0016(6) 0.0029(5) -0.0011(6)
C9 0.0179(7) 0.0253(8) 0.0165(7) 0.0003(6) 0.0020(6) -0.0001(6)
C10 0.0236(8) 0.0368(10) 0.0162(8) 0.0036(7) 0.0014(6) 0.0006(7)
C11 0.0236(9) 0.0463(12) 0.0145(8) -0.0064(8) 0.0034(7) -0.0058(8)
C12 0.0231(9) 0.0330(10) 0.0241(9) -0.0130(8) 0.0062(7) -0.0073(7)
C13 0.0168(7) 0.0224(8) 0.0205(8) -0.0033(6) 0.0057(6) -0.0028(6)
C14 0.0155(7) 0.0246(8) 0.0123(7) 0.0021(6) 0.0010(5) -0.0023(6)
C15 0.0210(8) 0.0239(8) 0.0191(8) 0.0053(6) -0.0033(6) 0.0015(6)
C16 0.0273(9) 0.0231(8) 0.0193(8) -0.0038(7) -0.0022(7) -0.0001(7)
C17 0.0223(9) 0.0582(14) 0.0131(8) 0.0068(8) 0.0010(7) -0.0085(9)
C18 0.0117(7) 0.0194(7) 0.0205(8) 0.0013(6) 0.0039(6) -0.0031(6)
C19 0.0159(8) 0.0346(10) 0.0254(9) -0.0009(7) 0.0084(7) -0.0003(7)
C20 0.0134(7) 0.0313(9) 0.0223(8) -0.0017(7) 0.0006(6) -0.0058(6)
C21 0.0234(9) 0.0230(9) 0.0419(11) 0.0071(8) 0.0044(8) -0.0070(7)
C22 0.0272(9) 0.0195(8) 0.0316(10) -0.0065(7) 0.0063(8) -0.0028(7)
F23 0.0416(7) 0.0210(5) 0.0341(7) 0.0039(5) -0.0001(5) -0.0010(5)
F24 0.0355(7) 0.0401(8) 0.0669(10) 0.0132(7) 0.0054(7) -0.0179(6)
F25 0.0882(12) 0.0285(7) 0.0537(9) -0.0039(6) 0.0331(9) 0.0191(7)
C40 0.0331(11) 0.0446(13) 0.0396(13) 0.0026(10) 0.0017(9) 0.0043(10)
Cl41 0.0628(4) 0.0466(4) 0.0453(4) 0.0071(3) 0.0084(3) -0.0026(3)
Cl42 0.0336(3) 0.0549(4) 0.0613(4) 0.0209(3) 0.0078(3) 0.0089(3)
Cl30 0.0154(3) 0.0204(2) 0.0218(3) -0.00169(19) 0.0027(2) 0.0036(3)
O31 0.0170(9) 0.0163(8) 0.0586(15) -0.0037(8) 0.0151(9) 0.0005(6)
O32 0.0340(10) 0.0183(8) 0.0686(17) -0.0151(9) 0.0044(11) 0.0027(7)
O33 0.0395(10) 0.0390(9) 0.0228(9) 0.0077(8) 0.0148(8) 0.0137(8)
O34 0.0272(8) 0.0427(10) 0.0239(8) 0.0056(7) -0.0031(7) 0.0017(7)
Cl35 0.0154(3) 0.0204(2) 0.0218(3) -0.00169(19) 0.0027(2) 0.0036(3)
O36 0.0170(9) 0.0163(8) 0.0586(15) -0.0037(8) 0.0151(9) 0.0005(6)
O37 0.0340(10) 0.0183(8) 0.0686(17) -0.0151(9) 0.0044(11) 0.0027(7)
O38 0.0395(10) 0.0390(9) 0.0228(9) 0.0077(8) 0.0148(8) 0.0137(8)
O39 0.0272(8) 0.0427(10) 0.0239(8) 0.0056(7) -0.0031(7) 0.0017(7)

loop_
_atom_type_symbol
_atom_type_description
_atom_type_scat_dispersion_real
_atom_type_scat_dispersion_imag
_atom_type_scat_source
C C 0.0033 0.0016 'International Tables Vol C Tables 4.2.6.8 and 6.1.1.4'
H H 0.0000 0.0000 'International Tables Vol C Tables 4.2.6.8 and 6.1.1.4'
N N 0.0061 0.0033 'International Tables Vol C Tables 4.2.6.8 and 6.1.1.4'
O O 0.0106 0.0060 'International Tables Vol C Tables 4.2.6.8 and 6.1.1.4'
F F 0.0171 0.0103 'International Tables Vol C Tables 4.2.6.8 and 6.1.1.4'
Cl Cl 0.1484 0.1585 'International Tables Vol C Tables 4.2.6.8 and 6.1.1.4'
Ni Ni 0.3393 1.1124 'International Tables Vol C Tables 4.2.6.8 and 6.1.1.4'

loop_
_geom_angle_atom_site_label_1
_geom_angle_atom_site_label_2
_geom_angle_atom_site_label_3
_geom_angle
_geom_angle_site_symmetry_1
_geom_angle_site_symmetry_3
_geom_angle_publ_flag
O1 Ni1 O1 180.0 3_656 . ?
O1 Ni1 O36 78.4(4) 3_656 3_656 ?
O1 Ni1 O36 101.6(4) . 3_656 ?
O1 Ni1 O36 101.6(4) 3_656 . ?
O1 Ni1 O36 78.4(4) . . ?
O36 Ni1 O36 179.999(2) 3_656 . ?
O1 Ni1 N7 79.32(5) 3_656 3_656 ?
O1 Ni1 N7 100.68(5) . 3_656 ?
O36 Ni1 N7 94.9(3) 3_656 3_656 ?
O36 Ni1 N7 85.1(3) . 3_656 ?
O1 Ni1 N7 100.68(5) 3_656 . ?
O1 Ni1 N7 79.32(5) . . ?
O36 Ni1 N7 85.1(3) 3_656 . ?
O36 Ni1 N7 94.9(3) . . ?
N7 Ni1 N7 180.0 3_656 . ?
O1 Ni1 O31 88.59(7) 3_656 3_656 ?
O1 Ni1 O31 91.41(7) . 3_656 ?
O36 Ni1 O31 16.9(4) 3_656 3_656 ?
O36 Ni1 O31 163.1(4) . 3_656 ?
N7 Ni1 O31 83.56(6) 3_656 3_656 ?
N7 Ni1 O31 96.44(6) . 3_656 ?
O1 Ni1 O31 91.41(7) 3_656 . ?
O1 Ni1 O31 88.59(7) . . ?
O36 Ni1 O31 163.1(4) 3_656 . ?
O36 Ni1 O31 16.9(4) . . ?
N7 Ni1 O31 96.44(6) 3_656 . ?
N7 Ni1 O31 83.56(6) . . ?
O31 Ni1 O31 180.0 3_656 . ?
C1 O1 Ni1 114.84(10) . . ?
O1 C1 C2 123.46(14) . . ?
O1 C1 C6 117.61(13) . . ?
C2 C1 C6 118.81(13) . . ?
C3 C2 C1 116.07(14) . . ?
C3 C2 C14 124.48(14) . . ?
C1 C2 C14 119.45(13) . . ?
C2 C3 C4 125.86(15) . . ?
C5 C4 C3 119.56(14) . . ?
C5 C4 C18 122.93(15) . . ?
C3 C4 C18 117.50(14) . . ?
C4 C5 C6 119.53(14) . . ?
N7 C6 C5 126.65(14) . . ?
N7 C6 C1 113.32(13) . . ?
C5 C6 C1 119.96(13) . . ?
C6 N7 C8 121.51(13) . . ?
C6 N7 Ni1 114.28(10) . . ?
C8 N7 Ni1 124.19(10) . . ?
C9 C8 C13 119.55(15) . . ?
C9 C8 N7 117.13(15) . . ?
C13 C8 N7 123.22(15) . . ?
C10 C9 C8 120.49(17) . . ?
C11 C10 C9 120.03(18) . . ?
C12 C11 C10 119.86(17) . . ?
C11 C12 C13 121.15(18) . . ?
C8 C13 C12 118.87(17) . . ?
C8 C13 C22 125.85(16) . . ?
C12 C13 C22 115.28(16) . . ?
C2 C14 C17 110.76(14) . . ?
C2 C14 C16 109.01(14) . . ?
C17 C14 C16 108.69(15) . . ?
C2 C14 C15 110.44(14) . . ?
C17 C14 C15 107.86(15) . . ?
C16 C14 C15 110.07(14) . . ?
C4 C18 C20 111.91(14) . . ?
C4 C18 C21 108.03(14) . . ?
C20 C18 C21 108.65(15) . . ?
C4 C18 C19 109.71(14) . . ?
C20 C18 C19 108.76(14) . . ?
C21 C18 C19 109.76(15) . . ?
F23 C22 F25 107.31(17) . . ?
F23 C22 F24 105.03(16) . . ?
F25 C22 F24 105.95(16) . . ?
F23 C22 C13 116.10(15) . . ?
F25 C22 C13 111.26(16) . . ?
F24 C22 C13 110.54(16) . . ?
Cl41 C40 Cl42 112.13(13) . . ?
O33 Cl30 O32 112.19(14) . . ?
O33 Cl30 O34 109.60(13) . . ?
O32 Cl30 O34 110.43(14) . . ?
O33 Cl30 O31 109.61(13) . . ?
O32 Cl30 O31 107.19(13) . . ?
O34 Cl30 O31 107.69(12) . . ?
Cl30 O31 Ni1 133.87(11) . . ?
O37 Cl35 O39 113.3(8) . . ?
O37 Cl35 O38 109.6(8) . . ?
O39 Cl35 O38 109.2(7) . . ?
O37 Cl35 O36 108.0(9) . . ?
O39 Cl35 O36 110.0(7) . . ?
O38 Cl35 O36 106.4(7) . . ?
Cl35 O36 Ni1 122.8(9) . . ?

loop_
_geom_bond_atom_site_label_1
_geom_bond_atom_site_label_2
_geom_bond_distance
_geom_bond_site_symmetry_2
_geom_bond_publ_flag
Ni1 O1 2.0298(11) 3_656 ?
Ni1 O1 2.0298(11) . ?
Ni1 O36 2.043(12) 3_656 ?
Ni1 O36 2.043(12) . ?
Ni1 N7 2.0486(13) 3_656 ?
Ni1 N7 2.0487(13) . ?
Ni1 O31 2.0933(18) 3_656 ?
Ni1 O31 2.0934(18) . ?
O1 C1 1.2394(18) . ?
C1 C2 1.460(2) . ?
C1 C6 1.513(2) . ?
C2 C3 1.357(2) . ?
C2 C14 1.529(2) . ?
C3 C4 1.473(2) . ?
C4 C5 1.352(2) . ?
C4 C18 1.523(2) . ?
C5 C6 1.438(2) . ?
C6 N7 1.296(2) . ?
N7 C8 1.428(2) . ?
C8 C9 1.399(2) . ?
C8 C13 1.400(2) . ?
C9 C10 1.389(2) . ?
C10 C11 1.386(3) . ?
C11 C12 1.379(3) . ?
C12 C13 1.404(3) . ?
C13 C22 1.506(3) . ?
C14 C17 1.530(2) . ?
C14 C16 1.539(2) . ?
C14 C15 1.541(2) . ?
C18 C20 1.529(2) . ?
C18 C21 1.539(2) . ?
C18 C19 1.543(2) . ?
C22 F23 1.325(2) . ?
C22 F25 1.326(2) . ?
C22 F24 1.352(2) . ?
C40 Cl41 1.756(3) . ?
C40 Cl42 1.765(2) . ?
Cl30 O33 1.4308(19) . ?
Cl30 O32 1.431(2) . ?
Cl30 O34 1.4321(18) . ?
Cl30 O31 1.4769(19) . ?
Cl35 O37 1.377(14) . ?
Cl35 O39 1.428(10) . ?
Cl35 O38 1.443(13) . ?
Cl35 O36 1.462(13) . ?
